data_4070380
loop_
_publ_author_name
'Ghadwal, Rajendra S.'
'Sen, Sakya S.'
'Roesky, Herbert W.'
'Tavcar, Gasper'
'Merkel, Sebastian'
'Stalke, Dietmar'

_publ_section_title
;
 Neutral Penta- and Hexacoordinate N-Heterocyclic Carbene Complexes
 Derived from SiX4(X = F, Br)
;
_journal_issue 21
_journal_name_full Organometallics
_journal_page_first 6374
_journal_paper_doi 10.1021/om9007696
_journal_volume 28
_journal_year 2009
_chemical_formula_sum 'C37.5 H48 F4 N2 Si'
_chemical_formula_weight 630.87
_chemical_name_systematic
; 
 ? 
;
_space_group_IT_number 15
_symmetry_cell_setting monoclinic
_symmetry_space_group_name_Hall '-C 2yc'
_symmetry_space_group_name_H-M 'C 1 2/c 1'
_atom_sites_solution_hydrogens geom
_atom_sites_solution_primary direct
_atom_sites_solution_secondary difmap
_audit_creation_method SHELXL-97
_cell_angle_alpha 90.00
_cell_angle_beta 114.188(3)
_cell_angle_gamma 90.00
_cell_formula_units_Z 8
_cell_length_a 22.332(5)
_cell_length_b 14.576(4)
_cell_length_c 24.406(8)
_cell_measurement_reflns_used 9935
_cell_measurement_temperature 100(2)
_cell_measurement_theta_max 26.507
_cell_measurement_theta_min 2.793
_cell_volume 7247(4)
_computing_cell_refinement 'SAINT V7.61A (Bruker, 2008)'
_computing_data_collection 'APEX2 v2.2.-0 (Bruker, 2008)'
_computing_data_reduction 'SAINT V7.61A (Bruker, 2008)'
_computing_molecular_graphics 'XSHELL v4.01 (Bruker, 2000)'
_computing_publication_material 'XSHELL v4.01 (Bruker, 2000)'
_computing_structure_refinement 'SHELXL-97 (Sheldrick, 1997)'
_computing_structure_solution 'SHELXS-97 (Sheldrick, 1990)'
_diffrn_ambient_temperature 100(2)
_diffrn_measured_fraction_theta_full 0.998
_diffrn_measured_fraction_theta_max 0.998
_diffrn_measurement_device_type 'Bruker Smart Apex with D8-Goniometer'
_diffrn_measurement_method 'omega scans'
_diffrn_radiation_monochromator 'INCOATEC Quazar multilayer mirror optics'
_diffrn_radiation_source 'micro-focus sealed tube'
_diffrn_radiation_type MoK\a
_diffrn_radiation_wavelength 0.71073
_diffrn_reflns_av_R_equivalents 0.0435
_diffrn_reflns_av_sigmaI/netI 0.0219
_diffrn_reflns_limit_h_max 28
_diffrn_reflns_limit_h_min -27
_diffrn_reflns_limit_k_max 18
_diffrn_reflns_limit_k_min -18
_diffrn_reflns_limit_l_max 30
_diffrn_reflns_limit_l_min -30
_diffrn_reflns_number 76619
_diffrn_reflns_theta_full 26.55
_diffrn_reflns_theta_max 26.55
_diffrn_reflns_theta_min 1.72
_exptl_absorpt_coefficient_mu 0.112
_exptl_absorpt_correction_T_max 0.9989
_exptl_absorpt_correction_T_min 0.9460
_exptl_absorpt_correction_type multi-scan
_exptl_absorpt_process_details Sadabs-2007/4
_exptl_crystal_colour colourless
_exptl_crystal_density_diffrn 1.156
_exptl_crystal_density_method 'not measured'
_exptl_crystal_description plate
_exptl_crystal_F_000 2696
_exptl_crystal_size_max 0.50
_exptl_crystal_size_mid 0.25
_exptl_crystal_size_min 0.01
_refine_diff_density_max 0.836
_refine_diff_density_min -0.518
_refine_diff_density_rms 0.048
_refine_ls_extinction_method none
_refine_ls_goodness_of_fit_ref 1.038
_refine_ls_hydrogen_treatment constr
_refine_ls_matrix_type full
_refine_ls_number_parameters 431
_refine_ls_number_reflns 7534
_refine_ls_number_restraints 57
_refine_ls_restrained_S_all 1.035
_refine_ls_R_factor_all 0.0744
_refine_ls_R_factor_gt 0.0526
_refine_ls_shift/su_max 0.000
_refine_ls_shift/su_mean 0.000
_refine_ls_structure_factor_coef Fsqd
_refine_ls_weighting_details 'calc w=1/[\s^2^(Fo^2^)+(0.0569P)^2^+13.8166P] where P=(Fo^2^+2Fc^2^)/3'
_refine_ls_weighting_scheme calc
_refine_ls_wR_factor_gt 0.1313
_refine_ls_wR_factor_ref 0.1467
_reflns_number_gt 5700
_reflns_number_total 7534
_reflns_threshold_expression >2sigma(I)
_cod_data_source_file om9007696_si_001.cif
_cod_data_source_block rajendra5
_cod_original_cell_volume 7247(3)
_cod_original_sg_symbol_H-M C2/c
_cod_original_formula_sum 'C37.50 H48 F4 N2 Si'
_cod_database_code 4070380

loop_
_symmetry_equiv_pos_as_xyz
'x, y, z'
'-x, y, -z+1/2'
'x+1/2, y+1/2, z'
'-x+1/2, y+1/2, -z+1/2'
'-x, -y, -z'
'x, -y, z-1/2'
'-x+1/2, -y+1/2, -z'
'x+1/2, -y+1/2, z-1/2'

loop_
_atom_site_label
_atom_site_type_symbol
_atom_site_fract_x
_atom_site_fract_y
_atom_site_fract_z
_atom_site_U_iso_or_equiv
_atom_site_adp_type
_atom_site_occupancy
_atom_site_symmetry_multiplicity
_atom_site_calc_flag
_atom_site_refinement_flags
_atom_site_disorder_assembly
_atom_site_disorder_group
Si1 Si 0.24362(3) 0.86418(4) 0.16717(2) 0.02942(15) Uani 1 1 d . . .
F1 F 0.23756(7) 0.96866(8) 0.13979(6) 0.0412(3) Uani 1 1 d . . .
F2 F 0.25826(12) 0.90265(10) 0.23165(7) 0.0787(7) Uani 1 1 d . . .
F3 F 0.17233(8) 0.83962(11) 0.12049(9) 0.0763(6) Uani 1 1 d . . .
F4 F 0.30447(9) 0.84207(10) 0.15183(9) 0.0646(5) Uani 1 1 d . . .
N1 N 0.24800(8) 0.65776(11) 0.16763(7) 0.0247(3) Uani 1 1 d . . .
N2 N 0.24607(9) 0.70603(11) 0.24966(7) 0.0262(4) Uani 1 1 d . . .
C1 C 0.24788(10) 0.73577(14) 0.19784(8) 0.0255(4) Uani 1 1 d . . .
C2 C 0.24671(10) 0.58094(14) 0.20040(9) 0.0277(4) Uani 1 1 d . . .
H2 H 0.2468 0.5188 0.1888 0.033 Uiso 1 1 calc R . .
C3 C 0.24529(11) 0.61107(14) 0.25180(9) 0.0287(4) Uani 1 1 d . . .
H3 H 0.2440 0.5744 0.2835 0.034 Uiso 1 1 calc R . .
C4 C 0.25396(10) 0.65056(13) 0.11062(8) 0.0246(4) Uani 1 1 d . . .
C5 C 0.19691(10) 0.64157(13) 0.05803(9) 0.0255(4) Uani 1 1 d . . .
C6 C 0.12833(10) 0.64303(14) 0.05664(9) 0.0293(4) Uani 1 1 d . . .
H6 H 0.1315 0.6655 0.0965 0.035 Uiso 1 1 calc R . .
C7 C 0.08268(12) 0.70729(18) 0.00803(11) 0.0435(6) Uani 1 1 d . . .
H7A H 0.1024 0.7685 0.0134 0.065 Uiso 1 1 calc R . .
H7B H 0.0403 0.7111 0.0111 0.065 Uiso 1 1 calc R . .
H7C H 0.0760 0.6835 -0.0316 0.065 Uiso 1 1 calc R . .
C8 C 0.10048(12) 0.54547(17) 0.04723(12) 0.0417(6) Uani 1 1 d . . .
H8A H 0.1014 0.5197 0.0105 0.063 Uiso 1 1 calc R . .
H8B H 0.0551 0.5470 0.0435 0.063 Uiso 1 1 calc R . .
H8C H 0.1271 0.5072 0.0817 0.063 Uiso 1 1 calc R . .
C9 C 0.20519(11) 0.62769(15) 0.00500(9) 0.0315(5) Uani 1 1 d . . .
H9 H 0.1676 0.6217 -0.0319 0.038 Uiso 1 1 calc R . .
C10 C 0.26645(11) 0.62250(16) 0.00503(10) 0.0345(5) Uani 1 1 d . . .
H10 H 0.2709 0.6115 -0.0315 0.041 Uiso 1 1 calc R . .
C11 C 0.32181(11) 0.63309(16) 0.05778(10) 0.0339(5) Uani 1 1 d . . .
H11 H 0.3639 0.6303 0.0570 0.041 Uiso 1 1 calc R . .
C12 C 0.31692(10) 0.64768(14) 0.11199(9) 0.0288(4) Uani 1 1 d . . .
C13 C 0.37810(11) 0.65824(17) 0.16981(10) 0.0378(5) Uani 1 1 d . . .
H13 H 0.3651 0.6906 0.1994 0.045 Uiso 1 1 calc R . .
C14 C 0.43041(13) 0.7165(2) 0.16101(12) 0.0516(7) Uani 1 1 d . . .
H14A H 0.4463 0.6843 0.1343 0.077 Uiso 1 1 calc R . .
H14B H 0.4671 0.7270 0.2000 0.077 Uiso 1 1 calc R . .
H14C H 0.4114 0.7756 0.1431 0.077 Uiso 1 1 calc R . .
C15 C 0.40537(13) 0.5646(2) 0.19605(13) 0.0547(7) Uani 1 1 d . . .
H15A H 0.3706 0.5279 0.2000 0.082 Uiso 1 1 calc R . .
H15B H 0.4415 0.5726 0.2357 0.082 Uiso 1 1 calc R . .
H15C H 0.4216 0.5331 0.1693 0.082 Uiso 1 1 calc R . .
C16 C 0.24446(10) 0.76202(13) 0.29809(8) 0.0260(4) Uani 1 1 d . . .
C17 C 0.30402(10) 0.78366(14) 0.34549(9) 0.0279(4) Uani 1 1 d . . .
C18 C 0.36952(11) 0.75320(15) 0.34729(10) 0.0356(5) Uani 1 1 d . . .
H18 H 0.3612 0.7223 0.3082 0.043 Uiso 1 1 calc R . .
C19 C 0.41510(13) 0.83464(19) 0.35379(14) 0.0526(7) Uani 1 1 d . . .
H19A H 0.3931 0.8787 0.3214 0.079 Uiso 1 1 calc R . .
H19B H 0.4555 0.8129 0.3514 0.079 Uiso 1 1 calc R . .
H19C H 0.4259 0.8644 0.3927 0.079 Uiso 1 1 calc R . .
C20 C 0.40209(15) 0.6833(2) 0.39741(14) 0.0613(8) Uani 1 1 d . . .
H20A H 0.4121 0.7124 0.4364 0.092 Uiso 1 1 calc R . .
H20B H 0.4428 0.6613 0.3959 0.092 Uiso 1 1 calc R . .
H20C H 0.3723 0.6315 0.3921 0.092 Uiso 1 1 calc R . .
C21 C 0.30071(11) 0.83551(15) 0.39215(9) 0.0317(5) Uani 1 1 d . . .
H21 H 0.3402 0.8515 0.4254 0.038 Uiso 1 1 calc R . .
C22 C 0.24150(12) 0.86408(15) 0.39113(9) 0.0341(5) Uani 1 1 d . . .
H22 H 0.2406 0.9001 0.4232 0.041 Uiso 1 1 calc R . .
C23 C 0.18331(11) 0.84062(16) 0.34359(9) 0.0337(5) Uani 1 1 d . . .
H23 H 0.1427 0.8602 0.3436 0.040 Uiso 1 1 calc R . .
C24 C 0.18345(11) 0.78860(15) 0.29564(9) 0.0294(4) Uani 1 1 d . . .
C25 C 0.11967(11) 0.76032(16) 0.24439(10) 0.0353(5) Uani 1 1 d . . .
H25 H 0.1306 0.7375 0.2109 0.042 Uiso 1 1 calc R . .
C26 C 0.07222(13) 0.8403(2) 0.22030(12) 0.0529(7) Uani 1 1 d . . .
H26A H 0.0584 0.8616 0.2514 0.079 Uiso 1 1 calc R . .
H26B H 0.0337 0.8203 0.1850 0.079 Uiso 1 1 calc R . .
H26C H 0.0940 0.8905 0.2089 0.079 Uiso 1 1 calc R . .
C27 C 0.08895(13) 0.6808(2) 0.26469(11) 0.0490(7) Uani 1 1 d . . .
H27A H 0.1203 0.6299 0.2786 0.073 Uiso 1 1 calc R . .
H27B H 0.0491 0.6602 0.2309 0.073 Uiso 1 1 calc R . .
H27C H 0.0778 0.7012 0.2976 0.073 Uiso 1 1 calc R . .
C28 C 0.34354(14) 0.11166(19) 0.07733(11) 0.0482(7) Uani 1 1 d . . .
C29 C 0.37476(15) 0.0356(2) 0.11034(12) 0.0549(7) Uani 1 1 d . . .
H29 H 0.3495 -0.0088 0.1201 0.066 Uiso 1 1 calc R . .
C30 C 0.44118(17) 0.0218(3) 0.12957(15) 0.0772(11) Uani 1 1 d . . .
H30 H 0.4618 -0.0308 0.1526 0.093 Uiso 1 1 calc R . .
C31 C 0.4774(2) 0.0870(4) 0.11442(19) 0.1013(17) Uani 1 1 d . . .
H31 H 0.5234 0.0788 0.1272 0.122 Uiso 1 1 calc R . .
C32 C 0.4476(2) 0.1633(4) 0.08109(18) 0.0937(16) Uani 1 1 d . . .
H32 H 0.4730 0.2072 0.0711 0.112 Uiso 1 1 calc R . .
C33 C 0.38017(18) 0.1763(3) 0.06201(14) 0.0691(10) Uani 1 1 d . . .
H33 H 0.3594 0.2286 0.0388 0.083 Uiso 1 1 calc R . .
C34 C 0.27115(15) 0.12690(19) 0.05862(12) 0.0525(7) Uani 1 1 d . . .
H34A H 0.2473 0.0701 0.0416 0.079 Uiso 1 1 calc R . .
H34B H 0.2559 0.1757 0.0284 0.079 Uiso 1 1 calc R . .
H34C H 0.2631 0.1448 0.0937 0.079 Uiso 1 1 calc R . .
C100 C 0.5610(6) 0.5241(6) 0.5245(4) 0.048(2) Uani 0.50 1 d PGU A -1
H100 H 0.6063 0.5392 0.5383 0.057 Uiso 0.50 1 calc PR A -1
C101 C 0.5318(5) 0.4665(6) 0.4753(4) 0.049(2) Uani 0.50 1 d PGU A -1
C102 C 0.4657(5) 0.4445(8) 0.4551(5) 0.056(3) Uani 0.50 1 d PGU A -1
H102 H 0.4457 0.4051 0.4215 0.067 Uiso 0.50 1 calc PR A -1
C103 C 0.4288(6) 0.4800(9) 0.4843(7) 0.069(4) Uani 0.50 1 d PGU A -1
H103 H 0.3835 0.4649 0.4705 0.083 Uiso 0.50 1 calc PR A -1
C104 C 0.4580(7) 0.5375(9) 0.5335(7) 0.070(3) Uani 0.50 1 d PGU A -1
H104 H 0.4328 0.5618 0.5534 0.083 Uiso 0.50 1 calc PR A -1
C105 C 0.5241(7) 0.5596(7) 0.5536(5) 0.065(3) Uani 0.50 1 d PGU A -1
H105 H 0.5441 0.5989 0.5873 0.078 Uiso 0.50 1 calc PR A -1
C106 C 0.5711(4) 0.4280(5) 0.4451(3) 0.0696(17) Uani 0.50 1 d PU A -1
H10A H 0.5916 0.3706 0.4649 0.104 Uiso 0.50 1 calc PR A -1
H10B H 0.6053 0.4719 0.4474 0.104 Uiso 0.50 1 calc PR A -1
H10C H 0.5427 0.4158 0.4029 0.104 Uiso 0.50 1 calc PR A -1

loop_
_atom_site_aniso_label
_atom_site_aniso_U_11
_atom_site_aniso_U_22
_atom_site_aniso_U_33
_atom_site_aniso_U_23
_atom_site_aniso_U_13
_atom_site_aniso_U_12
Si1 0.0485(4) 0.0206(3) 0.0200(3) 0.0006(2) 0.0149(2) -0.0025(2)
F1 0.0737(10) 0.0231(6) 0.0309(7) 0.0039(5) 0.0255(7) -0.0008(6)
F2 0.190(2) 0.0234(7) 0.0383(8) -0.0035(6) 0.0625(11) -0.0097(10)
F3 0.0591(10) 0.0326(8) 0.0883(13) 0.0210(8) -0.0194(9) -0.0020(7)
F4 0.0799(12) 0.0342(8) 0.1072(14) 0.0181(8) 0.0663(11) 0.0033(8)
N1 0.0330(9) 0.0215(8) 0.0192(8) 0.0001(6) 0.0103(7) -0.0032(7)
N2 0.0370(9) 0.0226(8) 0.0183(8) 0.0007(6) 0.0108(7) -0.0041(7)
C1 0.0334(11) 0.0244(10) 0.0189(9) -0.0011(7) 0.0108(8) -0.0027(8)
C2 0.0356(11) 0.0216(10) 0.0256(10) 0.0019(8) 0.0122(9) -0.0025(8)
C3 0.0396(12) 0.0227(10) 0.0227(9) 0.0035(8) 0.0115(9) -0.0026(8)
C4 0.0342(11) 0.0187(9) 0.0210(9) -0.0008(7) 0.0113(8) -0.0017(8)
C5 0.0331(11) 0.0198(9) 0.0219(9) -0.0002(7) 0.0097(8) 0.0013(8)
C6 0.0320(11) 0.0289(11) 0.0256(10) -0.0009(8) 0.0102(8) 0.0013(8)
C7 0.0386(13) 0.0491(15) 0.0404(13) 0.0094(11) 0.0139(11) 0.0125(11)
C8 0.0413(13) 0.0368(13) 0.0486(14) -0.0064(11) 0.0200(11) -0.0077(10)
C9 0.0381(12) 0.0323(11) 0.0201(9) -0.0045(8) 0.0080(9) -0.0004(9)
C10 0.0459(13) 0.0373(12) 0.0253(10) -0.0031(9) 0.0198(10) 0.0017(10)
C11 0.0346(12) 0.0365(12) 0.0344(11) 0.0014(9) 0.0180(10) 0.0007(9)
C12 0.0328(11) 0.0268(10) 0.0262(10) 0.0028(8) 0.0115(9) -0.0028(8)
C13 0.0339(12) 0.0456(14) 0.0294(11) 0.0038(10) 0.0085(9) -0.0078(10)
C14 0.0409(14) 0.0655(18) 0.0415(14) 0.0087(13) 0.0098(11) -0.0180(13)
C15 0.0357(14) 0.0602(18) 0.0552(16) 0.0219(14) 0.0053(12) 0.0012(12)
C16 0.0393(11) 0.0224(10) 0.0174(9) 0.0010(7) 0.0128(8) -0.0036(8)
C17 0.0372(11) 0.0243(10) 0.0212(9) 0.0027(8) 0.0109(9) -0.0032(8)
C18 0.0373(12) 0.0333(12) 0.0319(11) -0.0036(9) 0.0098(10) 0.0021(9)
C19 0.0426(14) 0.0455(15) 0.076(2) 0.0017(14) 0.0309(14) 0.0018(12)
C20 0.0553(17) 0.0531(17) 0.0663(19) 0.0193(15) 0.0155(15) 0.0134(14)
C21 0.0417(12) 0.0305(11) 0.0206(10) -0.0013(8) 0.0105(9) -0.0075(9)
C22 0.0486(13) 0.0335(11) 0.0235(10) -0.0035(9) 0.0180(10) -0.0056(10)
C23 0.0398(12) 0.0389(12) 0.0271(11) 0.0009(9) 0.0185(9) -0.0016(10)
C24 0.0370(11) 0.0323(11) 0.0202(9) 0.0029(8) 0.0130(9) -0.0058(9)
C25 0.0360(12) 0.0446(13) 0.0245(10) -0.0001(9) 0.0116(9) -0.0072(10)
C26 0.0433(15) 0.0629(18) 0.0396(14) 0.0033(13) 0.0038(12) 0.0017(13)
C27 0.0462(15) 0.0609(17) 0.0370(13) -0.0009(12) 0.0142(11) -0.0207(13)
C28 0.0631(17) 0.0544(16) 0.0365(13) -0.0224(12) 0.0299(13) -0.0209(13)
C29 0.0660(19) 0.0544(17) 0.0453(15) -0.0182(13) 0.0238(14) -0.0051(14)
C30 0.062(2) 0.110(3) 0.062(2) -0.048(2) 0.0264(17) -0.012(2)
C31 0.064(2) 0.182(5) 0.061(2) -0.062(3) 0.029(2) -0.021(3)
C32 0.087(3) 0.154(4) 0.065(2) -0.058(3) 0.056(2) -0.066(3)
C33 0.092(3) 0.082(2) 0.0455(16) -0.0231(16) 0.0413(17) -0.0324(19)
C34 0.075(2) 0.0442(15) 0.0451(15) -0.0037(12) 0.0317(14) -0.0029(14)
C100 0.055(4) 0.025(4) 0.043(5) 0.006(3) 0.000(4) -0.017(3)
C101 0.052(4) 0.037(4) 0.038(4) 0.009(3) -0.002(4) -0.019(3)
C102 0.060(5) 0.052(6) 0.037(4) 0.004(3) 0.000(4) -0.029(4)
C103 0.071(6) 0.085(8) 0.043(4) 0.018(4) 0.015(4) -0.024(5)
C104 0.094(7) 0.059(6) 0.070(6) 0.017(4) 0.048(5) -0.001(5)
C105 0.077(6) 0.052(6) 0.052(6) 0.011(4) 0.013(4) -0.009(4)
C106 0.089(5) 0.051(4) 0.076(4) -0.001(3) 0.042(4) -0.006(3)

loop_
_atom_type_symbol
_atom_type_description
_atom_type_scat_dispersion_real
_atom_type_scat_dispersion_imag
_atom_type_scat_source
C C 0.0033 0.0016 'International Tables Vol C Tables 4.2.6.8 and 6.1.1.4'
H H 0.0000 0.0000 'International Tables Vol C Tables 4.2.6.8 and 6.1.1.4'
N N 0.0061 0.0033 'International Tables Vol C Tables 4.2.6.8 and 6.1.1.4'
F F 0.0171 0.0103 'International Tables Vol C Tables 4.2.6.8 and 6.1.1.4'
Si Si 0.0817 0.0704 'International Tables Vol C Tables 4.2.6.8 and 6.1.1.4'

loop_
_geom_angle_atom_site_label_1
_geom_angle_atom_site_label_2
_geom_angle_atom_site_label_3
_geom_angle
F3 Si1 F2 122.64(13)
F3 Si1 F4 119.63(12)
F2 Si1 F4 117.52(12)
F3 Si1 F1 91.49(8)
F2 Si1 F1 91.44(7)
F4 Si1 F1 91.61(8)
F3 Si1 C1 86.39(8)
F2 Si1 C1 90.04(8)
F4 Si1 C1 89.09(8)
F1 Si1 C1 177.85(9)
C1 N1 C2 111.06(16)
C1 N1 C4 127.01(16)
C2 N1 C4 121.76(16)
C1 N2 C3 111.15(16)
C1 N2 C16 127.03(17)
C3 N2 C16 121.82(16)
N2 C1 N1 104.31(17)
N2 C1 Si1 129.30(14)
N1 C1 Si1 126.20(14)
C3 C2 N1 106.84(18)
C2 C3 N2 106.65(17)
C12 C4 C5 123.45(18)
C12 C4 N1 117.78(17)
C5 C4 N1 118.66(18)
C9 C5 C4 116.67(19)
C9 C5 C6 119.82(18)
C4 C5 C6 123.48(18)
C5 C6 C7 111.85(18)
C5 C6 C8 109.53(17)
C7 C6 C8 110.62(19)
C10 C9 C5 121.3(2)
C9 C10 C11 120.47(19)
C10 C11 C12 121.1(2)
C11 C12 C4 117.03(19)
C11 C12 C13 120.6(2)
C4 C12 C13 122.31(19)
C12 C13 C15 110.6(2)
C12 C13 C14 111.98(19)
C15 C13 C14 111.1(2)
C24 C16 C17 123.76(18)
C24 C16 N2 118.17(18)
C17 C16 N2 118.03(18)
C21 C17 C16 116.6(2)
C21 C17 C18 120.67(19)
C16 C17 C18 122.69(18)
C17 C18 C20 110.9(2)
C17 C18 C19 111.72(19)
C20 C18 C19 110.9(2)
C22 C21 C17 121.4(2)
C21 C22 C23 120.3(2)
C22 C23 C24 120.9(2)
C16 C24 C23 116.94(19)
C16 C24 C25 122.05(19)
C23 C24 C25 121.0(2)
C24 C25 C26 112.3(2)
C24 C25 C27 109.45(18)
C26 C25 C27 111.9(2)
C29 C28 C33 119.2(3)
C29 C28 C34 121.2(2)
C33 C28 C34 119.6(3)
C30 C29 C28 122.2(3)
C29 C30 C31 118.2(4)
C32 C31 C30 121.0(4)
C31 C32 C33 120.1(4)
C32 C33 C28 119.4(4)
C101 C100 C105 120.0
C100 C101 C102 120.0
C100 C101 C106 119.9(4)
C102 C101 C106 120.1(4)
C103 C102 C101 120.0
C104 C103 C102 120.0
C103 C104 C105 120.0
C104 C105 C100 120.0

loop_
_geom_bond_atom_site_label_1
_geom_bond_atom_site_label_2
_geom_bond_distance
Si1 F3 1.5730(17)
Si1 F2 1.5736(15)
Si1 F4 1.5836(17)
Si1 F1 1.6462(13)
Si1 C1 2.004(2)
N1 C1 1.356(3)
N1 C2 1.383(2)
N1 C4 1.455(2)
N2 C1 1.353(2)
N2 C3 1.385(3)
N2 C16 1.449(2)
C2 C3 1.342(3)
C4 C12 1.393(3)
C4 C5 1.396(3)
C5 C9 1.395(3)
C5 C6 1.518(3)
C6 C7 1.527(3)
C6 C8 1.531(3)
C9 C10 1.370(3)
C10 C11 1.380(3)
C11 C12 1.388(3)
C12 C13 1.517(3)
C13 C15 1.524(4)
C13 C14 1.529(3)
C16 C24 1.394(3)
C16 C17 1.395(3)
C17 C21 1.394(3)
C17 C18 1.512(3)
C18 C20 1.528(3)
C18 C19 1.529(3)
C21 C22 1.377(3)
C22 C23 1.384(3)
C23 C24 1.396(3)
C24 C25 1.518(3)
C25 C26 1.522(4)
C25 C27 1.530(3)
C28 C29 1.380(4)
C28 C33 1.395(4)
C28 C34 1.505(4)
C29 C30 1.375(4)
C30 C31 1.394(6)
C31 C32 1.378(7)
C32 C33 1.395(6)
C100 C101 1.3900
C100 C105 1.3900
C101 C102 1.3900
C101 C106 1.469(13)
C102 C103 1.3900
C103 C104 1.3900
C104 C105 1.3900

loop_
_geom_torsion_atom_site_label_1
_geom_torsion_atom_site_label_2
_geom_torsion_atom_site_label_3
_geom_torsion_atom_site_label_4
_geom_torsion
C3 N2 C1 N1 0.2(2)
C16 N2 C1 N1 -179.26(18)
C3 N2 C1 Si1 175.41(16)
C16 N2 C1 Si1 -4.0(3)
C2 N1 C1 N2 -0.4(2)
C4 N1 C1 N2 -175.66(18)
C2 N1 C1 Si1 -175.79(15)
C4 N1 C1 Si1 8.9(3)
F3 Si1 C1 N2 -107.7(2)
F2 Si1 C1 N2 15.0(2)
F4 Si1 C1 N2 132.5(2)
F1 Si1 C1 N2 -118(2)
F3 Si1 C1 N1 66.5(2)
F2 Si1 C1 N1 -170.75(19)
F4 Si1 C1 N1 -53.22(19)
F1 Si1 C1 N1 56(2)
C1 N1 C2 C3 0.4(2)
C4 N1 C2 C3 176.00(18)
N1 C2 C3 N2 -0.3(2)
C1 N2 C3 C2 0.1(2)
C16 N2 C3 C2 179.55(18)
C1 N1 C4 C12 86.6(3)
C2 N1 C4 C12 -88.2(2)
C1 N1 C4 C5 -97.0(2)
C2 N1 C4 C5 88.1(2)
C12 C4 C5 C9 1.0(3)
N1 C4 C5 C9 -175.14(17)
C12 C4 C5 C6 178.89(19)
N1 C4 C5 C6 2.8(3)
C9 C5 C6 C7 -50.1(3)
C4 C5 C6 C7 132.1(2)
C9 C5 C6 C8 72.9(2)
C4 C5 C6 C8 -104.9(2)
C4 C5 C9 C10 0.5(3)
C6 C5 C9 C10 -177.5(2)
C5 C9 C10 C11 -1.5(3)
C9 C10 C11 C12 1.1(4)
C10 C11 C12 C4 0.4(3)
C10 C11 C12 C13 179.4(2)
C5 C4 C12 C11 -1.4(3)
N1 C4 C12 C11 174.74(18)
C5 C4 C12 C13 179.62(19)
N1 C4 C12 C13 -4.2(3)
C11 C12 C13 C15 -83.6(3)
C4 C12 C13 C15 95.4(3)
C11 C12 C13 C14 40.9(3)
C4 C12 C13 C14 -140.1(2)
C1 N2 C16 C24 89.1(3)
C3 N2 C16 C24 -90.3(2)
C1 N2 C16 C17 -92.9(2)
C3 N2 C16 C17 87.7(2)
C24 C16 C17 C21 -0.5(3)
N2 C16 C17 C21 -178.30(17)
C24 C16 C17 C18 179.42(19)
N2 C16 C17 C18 1.6(3)
C21 C17 C18 C20 67.5(3)
C16 C17 C18 C20 -112.4(2)
C21 C17 C18 C19 -56.7(3)
C16 C17 C18 C19 123.3(2)
C16 C17 C21 C22 -0.3(3)
C18 C17 C21 C22 179.8(2)
C17 C21 C22 C23 0.9(3)
C21 C22 C23 C24 -0.7(3)
C17 C16 C24 C23 0.7(3)
N2 C16 C24 C23 178.48(18)
C17 C16 C24 C25 -177.48(19)
N2 C16 C24 C25 0.3(3)
C22 C23 C24 C16 -0.1(3)
C22 C23 C24 C25 178.1(2)
C16 C24 C25 C26 -133.6(2)
C23 C24 C25 C26 48.2(3)
C16 C24 C25 C27 101.5(2)
C23 C24 C25 C27 -76.7(3)
C33 C28 C29 C30 1.0(4)
C34 C28 C29 C30 -177.8(2)
C28 C29 C30 C31 -0.6(4)
C29 C30 C31 C32 0.0(5)
C30 C31 C32 C33 0.0(5)
C31 C32 C33 C28 0.4(5)
C29 C28 C33 C32 -0.9(4)
C34 C28 C33 C32 178.0(2)
C105 C100 C101 C102 0.0
C105 C100 C101 C106 -179.1(5)
C100 C101 C102 C103 0.0
C106 C101 C102 C103 179.1(5)
C101 C102 C103 C104 0.0
C102 C103 C104 C105 0.0
C103 C104 C105 C100 0.0
C101 C100 C105 C104 0.0
